data_7228752
loop_
_publ_author_name
'Song, Jiang-Feng'
'Luo, Jing-Jing'
'Jia, Ying-Ying'
'Xin, Li-Dong'
'Lin, Zhi-Zhu'
'Zhou, Rui-Sha'

_publ_section_title
;
 Solvent-induced construction of two zinc supramolecular isomers:
 synthesis, framework flexibility, sensing properties, and adsorption of
 dye molecules
;
_journal_issue 58
_journal_name_full 'RSC Adv.'
_journal_page_first 36575
_journal_paper_doi 10.1039/C7RA05049F
_journal_volume 7
_journal_year 2017
_chemical_formula_sum 'C13 H9 N O5 Zn'
_chemical_formula_weight 324.58
_chemical_name_systematic
; 
 ? 
;
_space_group_IT_number 14
_symmetry_cell_setting monoclinic
_symmetry_space_group_name_Hall '-P 2ybc'
_symmetry_space_group_name_H-M 'P 1 21/c 1'
_atom_sites_solution_hydrogens geom
_atom_sites_solution_primary direct
_atom_sites_solution_secondary difmap
_audit_creation_method SHELXL-97
_audit_update_record
;
2017-03-15 deposited with the CCDC.
2017-07-13 downloaded from the CCDC.
;
_cell_angle_alpha 90.00
_cell_angle_beta 104.642(4)
_cell_angle_gamma 90.00
_cell_formula_units_Z 4
_cell_length_a 12.4729(5)
_cell_length_b 7.8274(3)
_cell_length_c 12.5069(6)
_cell_measurement_reflns_used 2152
_cell_measurement_temperature 293(2)
_cell_measurement_theta_max 25.35
_cell_measurement_theta_min 3.10
_cell_volume 1181.40(9)
_computing_cell_refinement 'Bruker XSCANS'
_computing_data_collection 'Bruker XSCANS'
_computing_data_reduction 'Bruker SHELXTL'
_computing_molecular_graphics 'Bruker SHELXTL'
_computing_publication_material 'Bruker SHELXTL'
_computing_structure_refinement 'SHELXL-97 (Sheldrick, 1997)'
_computing_structure_solution 'SHELXS-97 (Sheldrick, 1990)'
_diffrn_ambient_temperature 293(2)
_diffrn_measured_fraction_theta_full 0.996
_diffrn_measured_fraction_theta_max 0.996
_diffrn_measurement_device_type 'CCD area detector'
_diffrn_measurement_method 'phi and omega scans'
_diffrn_radiation_monochromator graphite
_diffrn_radiation_source 'fine-focus sealed tube'
_diffrn_radiation_type MoK\a
_diffrn_radiation_wavelength 0.71073
_diffrn_reflns_av_R_equivalents 0.0577
_diffrn_reflns_av_sigmaI/netI 0.0617
_diffrn_reflns_limit_h_max 15
_diffrn_reflns_limit_h_min -15
_diffrn_reflns_limit_k_max 9
_diffrn_reflns_limit_k_min -9
_diffrn_reflns_limit_l_max 14
_diffrn_reflns_limit_l_min -15
_diffrn_reflns_number 7637
_diffrn_reflns_theta_full 25.35
_diffrn_reflns_theta_max 25.35
_diffrn_reflns_theta_min 3.10
_exptl_absorpt_coefficient_mu 2.098
_exptl_absorpt_correction_T_max 0.7301
_exptl_absorpt_correction_T_min 0.5532
_exptl_absorpt_correction_type empirical
_exptl_crystal_colour White
_exptl_crystal_density_diffrn 1.825
_exptl_crystal_density_method 'not measured'
_exptl_crystal_description Block
_exptl_crystal_F_000 656
_exptl_crystal_size_max 0.32
_exptl_crystal_size_mid 0.20
_exptl_crystal_size_min 0.16
_refine_diff_density_max 0.465
_refine_diff_density_min -0.366
_refine_diff_density_rms
'0.082 &#x00EF;&#x00BB;&#x00BF;#######################################################################'
_refine_ls_extinction_method none
_refine_ls_goodness_of_fit_ref 1.093
_refine_ls_hydrogen_treatment mixed
_refine_ls_matrix_type full
_refine_ls_number_parameters 182
_refine_ls_number_reflns 2152
_refine_ls_number_restraints 0
_refine_ls_restrained_S_all 1.093
_refine_ls_R_factor_all 0.0604
_refine_ls_R_factor_gt 0.0382
_refine_ls_shift/su_max 0.001
_refine_ls_shift/su_mean 0.000
_refine_ls_structure_factor_coef Fsqd
_refine_ls_weighting_details 'calc w=1/[\s^2^(Fo^2^)+(0.0244P)^2^+0.0164P] where P=(Fo^2^+2Fc^2^)/3'
_refine_ls_weighting_scheme calc
_refine_ls_wR_factor_gt 0.0716
_refine_ls_wR_factor_ref 0.0826
_reflns_number_gt 1611
_reflns_number_total 2152
_reflns_threshold_expression >2sigma(I)
_cod_data_source_file c7ra05049f2.cif
_cod_data_source_block zn
_cod_depositor_comments
;
The following automatic conversions were performed:

'_symmetry_cell_setting' value 'Monoclinic' changed to 'monoclinic'
according to
/home/data/users/saulius/crontab/automatic-downloads/rss-feeds/RSC/lib/dictionaries/cif_core.dic
dictionary named 'cif_core.dic' version 2.4.2 from 2011-04-26.

'_exptl_absorpt_correction_type' value 'Empirical' changed to
'empirical' according to
/home/data/users/saulius/crontab/automatic-downloads/rss-feeds/RSC/lib/dictionaries/cif_core.dic
dictionary named 'cif_core.dic' version 2.4.2 from 2011-04-26.

Automatic conversion script
Id: cif_fix_values 4973 2017-02-22 13:04:09Z antanas 
;
_cod_original_sg_symbol_H-M P2(1)/c
_cod_database_code 7228752

loop_
_symmetry_equiv_pos_as_xyz
'x, y, z'
'-x, y+1/2, -z+1/2'
'-x, -y, -z'
'x, -y-1/2, z-1/2'

loop_
_atom_site_label
_atom_site_type_symbol
_atom_site_fract_x
_atom_site_fract_y
_atom_site_fract_z
_atom_site_U_iso_or_equiv
_atom_site_adp_type
_atom_site_occupancy
_atom_site_symmetry_multiplicity
_atom_site_calc_flag
_atom_site_refinement_flags
Zn1 Zn 0.33719(3) 0.31677(5) 0.69077(4) 0.03025(17) Uani 1 1 d .
O2 O 0.47962(19) 0.4654(4) 0.7458(2) 0.0414(7) Uani 1 1 d .
N1 N 0.3201(2) 0.4995(3) 0.5614(2) 0.0289(7) Uani 1 1 d .
O3 O -0.18279(19) 0.6746(4) 0.3053(2) 0.0410(7) Uani 1 1 d .
O1 O 0.5871(2) 0.6535(3) 0.6864(2) 0.0391(7) Uani 1 1 d .
O1W O 0.3486(2) 0.1238(3) 0.5815(2) 0.0476(8) Uani 1 1 d .
H1WA H 0.3938 0.0487 0.6149 0.071 Uiso 1 1 d R
H1WB H 0.3719 0.1653 0.5289 0.071 Uiso 1 1 d R
C6 C 0.2367(3) 0.5193(5) 0.4711(3) 0.0316(9) Uani 1 1 d .
H6 H 0.1736 0.4528 0.4641 0.038 Uiso 1 1 calc R
C4 C 0.3344(3) 0.7322(4) 0.4002(3) 0.0339(10) Uani 1 1 d .
H4 H 0.3396 0.8109 0.3460 0.041 Uiso 1 1 calc R
C8 C 0.1664(3) 0.6634(5) 0.1840(3) 0.0377(10) Uani 1 1 d .
H8 H 0.2389 0.6711 0.1777 0.045 Uiso 1 1 calc R
C3 C 0.4210(3) 0.7134(5) 0.4933(3) 0.0352(10) Uani 1 1 d .
H3 H 0.4850 0.7786 0.5026 0.042 Uiso 1 1 calc R
C9 C 0.0800(3) 0.6694(5) 0.0906(3) 0.0407(10) Uani 1 1 d .
H9 H 0.0948 0.6802 0.0217 0.049 Uiso 1 1 calc R
C11 C -0.0508(3) 0.6454(4) 0.2005(3) 0.0290(9) Uani 1 1 d .
C13 C -0.1684(3) 0.6400(5) 0.2107(4) 0.0348(10) Uani 1 1 d .
C7 C 0.1462(3) 0.6460(4) 0.2875(3) 0.0286(9) Uani 1 1 d .
C2 C 0.4105(3) 0.5965(4) 0.5717(3) 0.0279(9) Uani 1 1 d .
C10 C -0.0277(3) 0.6597(4) 0.0979(3) 0.0368(10) Uani 1 1 d .
H10 H -0.0854 0.6626 0.0341 0.044 Uiso 1 1 calc R
O4 O -0.2450(2) 0.6038(4) 0.1297(2) 0.0492(8) Uani 1 1 d .
C12 C 0.0368(3) 0.6382(4) 0.2950(3) 0.0277(9) Uani 1 1 d .
H12 H 0.0220 0.6280 0.3640 0.033 Uiso 1 1 calc R
C5 C 0.2397(3) 0.6333(4) 0.3878(3) 0.0291(9) Uani 1 1 d .
C1 C 0.4998(3) 0.5694(5) 0.6770(3) 0.0326(9) Uani 1 1 d .

loop_
_atom_site_aniso_label
_atom_site_aniso_U_11
_atom_site_aniso_U_22
_atom_site_aniso_U_33
_atom_site_aniso_U_23
_atom_site_aniso_U_13
_atom_site_aniso_U_12
Zn1 0.0207(2) 0.0367(3) 0.0298(3) 0.0020(2) -0.00020(18) 0.00009(19)
O2 0.0321(15) 0.0530(18) 0.0348(18) 0.0025(15) 0.0003(13) -0.0110(13)
N1 0.0221(16) 0.0303(18) 0.032(2) -0.0018(15) 0.0025(14) -0.0021(13)
O3 0.0245(15) 0.067(2) 0.0312(19) 0.0050(15) 0.0067(12) 0.0065(13)
O1 0.0255(14) 0.0509(17) 0.0379(18) -0.0116(14) 0.0026(12) -0.0132(13)
O1W 0.059(2) 0.0430(17) 0.0392(19) 0.0037(14) 0.0103(15) 0.0121(15)
C6 0.0214(19) 0.033(2) 0.038(3) -0.001(2) 0.0040(17) -0.0060(16)
C4 0.031(2) 0.028(2) 0.043(3) 0.0108(19) 0.0107(19) 0.0039(17)
C8 0.030(2) 0.049(3) 0.038(3) 0.004(2) 0.015(2) 0.0036(19)
C3 0.021(2) 0.034(2) 0.050(3) 0.000(2) 0.0086(19) -0.0046(16)
C9 0.049(3) 0.050(3) 0.026(3) 0.006(2) 0.016(2) 0.003(2)
C11 0.028(2) 0.029(2) 0.029(3) 0.0025(18) 0.0047(17) 0.0040(16)
C13 0.027(2) 0.030(2) 0.043(3) 0.010(2) 0.001(2) 0.0037(17)
C7 0.027(2) 0.027(2) 0.031(3) 0.0024(17) 0.0061(17) 0.0023(16)
C2 0.023(2) 0.028(2) 0.034(3) -0.0046(18) 0.0069(17) 0.0005(16)
C10 0.042(2) 0.034(2) 0.029(3) -0.0007(19) 0.0000(19) 0.0080(18)
O4 0.0310(16) 0.0590(19) 0.047(2) -0.0017(16) -0.0089(14) -0.0033(14)
C12 0.028(2) 0.033(2) 0.021(2) 0.0027(17) 0.0061(16) 0.0014(16)
C5 0.023(2) 0.031(2) 0.034(3) -0.0004(19) 0.0082(17) 0.0055(16)
C1 0.026(2) 0.038(2) 0.033(3) -0.013(2) 0.0060(18) -0.0014(18)

loop_
_atom_type_symbol
_atom_type_description
_atom_type_scat_dispersion_real
_atom_type_scat_dispersion_imag
_atom_type_scat_source
C C 0.0033 0.0016 'International Tables Vol C Tables 4.2.6.8 and 6.1.1.4'
H H 0.0000 0.0000 'International Tables Vol C Tables 4.2.6.8 and 6.1.1.4'
N N 0.0061 0.0033 'International Tables Vol C Tables 4.2.6.8 and 6.1.1.4'
O O 0.0106 0.0060 'International Tables Vol C Tables 4.2.6.8 and 6.1.1.4'
Zn Zn 0.2839 1.4301 'International Tables Vol C Tables 4.2.6.8 and 6.1.1.4'

loop_
_geom_angle_atom_site_label_1
_geom_angle_atom_site_label_2
_geom_angle_atom_site_label_3
_geom_angle
_geom_angle_site_symmetry_1
_geom_angle_site_symmetry_3
O3 Zn1 O1 106.07(11) 3_566 2_646
O3 Zn1 O1W 106.11(12) 3_566 .
O1 Zn1 O1W 86.77(11) 2_646 .
O3 Zn1 O2 137.64(12) 3_566 .
O1 Zn1 O2 84.68(11) 2_646 .
O1W Zn1 O2 115.46(10) . .
O3 Zn1 N1 94.98(11) 3_566 .
O1 Zn1 N1 158.79(10) 2_646 .
O1W Zn1 N1 89.92(11) . .
O2 Zn1 N1 77.86(11) . .
C1 O2 Zn1 115.9(2) . .
C6 N1 C2 118.2(3) . .
C6 N1 Zn1 128.8(2) . .
C2 N1 Zn1 112.8(2) . .
C13 O3 Zn1 113.9(2) . 3_566
C1 O1 Zn1 128.9(2) . 2_656
Zn1 O1W H1WA 109.2 . .
Zn1 O1W H1WB 109.1 . .
H1WA O1W H1WB 109.4 . .
N1 C6 C5 123.3(3) . .
N1 C6 H6 118.4 . .
C5 C6 H6 118.4 . .
C3 C4 C5 119.8(4) . .
C3 C4 H4 120.1 . .
C5 C4 H4 120.1 . .
C9 C8 C7 120.6(4) . .
C9 C8 H8 119.7 . .
C7 C8 H8 119.7 . .
C2 C3 C4 118.6(3) . .
C2 C3 H3 120.7 . .
C4 C3 H3 120.7 . .
C10 C9 C8 120.8(4) . .
C10 C9 H9 119.6 . .
C8 C9 H9 119.6 . .
C10 C11 C12 119.0(3) . .
C10 C11 C13 121.0(4) . .
C12 C11 C13 120.0(4) . .
O4 C13 O3 123.5(4) . .
O4 C13 C11 120.3(4) . .
O3 C13 C11 116.3(3) . .
C8 C7 C12 118.6(3) . .
C8 C7 C5 120.4(3) . .
C12 C7 C5 121.0(3) . .
N1 C2 C3 122.7(3) . .
N1 C2 C1 115.0(3) . .
C3 C2 C1 122.3(3) . .
C9 C10 C11 120.1(4) . .
C9 C10 H10 119.9 . .
C11 C10 H10 119.9 . .
C7 C12 C11 120.9(4) . .
C7 C12 H12 119.6 . .
C11 C12 H12 119.6 . .
C6 C5 C4 117.4(3) . .
C6 C5 C7 121.1(3) . .
C4 C5 C7 121.5(3) . .
O1 C1 O2 126.6(4) . .
O1 C1 C2 116.1(4) . .
O2 C1 C2 117.2(3) . .

loop_
_geom_bond_atom_site_label_1
_geom_bond_atom_site_label_2
_geom_bond_distance
_geom_bond_site_symmetry_2
Zn1 O3 1.940(2) 3_566
Zn1 O1 2.038(2) 2_646
Zn1 O1W 2.066(3) .
Zn1 O2 2.089(2) .
Zn1 N1 2.130(3) .
O2 C1 1.255(4) .
N1 C6 1.337(4) .
N1 C2 1.338(4) .
O3 C13 1.269(4) .
O3 Zn1 1.940(2) 3_566
O1 C1 1.252(4) .
O1 Zn1 2.038(2) 2_656
O1W H1WA 0.8473 .
O1W H1WB 0.8478 .
C6 C5 1.380(5) .
C6 H6 0.9300 .
C4 C3 1.381(5) .
C4 C5 1.388(5) .
C4 H4 0.9300 .
C8 C9 1.375(5) .
C8 C7 1.387(5) .
C8 H8 0.9300 .
C3 C2 1.371(5) .
C3 H3 0.9300 .
C9 C10 1.372(5) .
C9 H9 0.9300 .
C11 C10 1.389(5) .
C11 C12 1.393(5) .
C11 C13 1.505(5) .
C13 O4 1.237(4) .
C7 C12 1.393(5) .
C7 C5 1.484(5) .
C2 C1 1.510(5) .
C10 H10 0.9300 .
C12 H12 0.9300 .

loop_
_geom_torsion_atom_site_label_1
_geom_torsion_atom_site_label_2
_geom_torsion_atom_site_label_3
_geom_torsion_atom_site_label_4
_geom_torsion
_geom_torsion_site_symmetry_1
O3 Zn1 O2 C1 -94.3(3) 3_566
O1 Zn1 O2 C1 157.7(3) 2_646
O1W Zn1 O2 C1 73.8(3) .
N1 Zn1 O2 C1 -10.2(2) .
O3 Zn1 N1 C6 -39.1(3) 3_566
O1 Zn1 N1 C6 147.8(3) 2_646
O1W Zn1 N1 C6 67.0(3) .
O2 Zn1 N1 C6 -176.9(3) .
O3 Zn1 N1 C2 146.0(2) 3_566
O1 Zn1 N1 C2 -27.0(4) 2_646
O1W Zn1 N1 C2 -107.8(2) .
O2 Zn1 N1 C2 8.3(2) .
C2 N1 C6 C5 0.6(5) .
Zn1 N1 C6 C5 -174.0(2) .
C5 C4 C3 C2 -0.2(6) .
C7 C8 C9 C10 0.5(6) .
Zn1 O3 C13 O4 -4.5(5) 3_566
Zn1 O3 C13 C11 175.3(2) 3_566
C10 C11 C13 O4 18.8(5) .
C12 C11 C13 O4 -162.0(3) .
C10 C11 C13 O3 -161.0(3) .
C12 C11 C13 O3 18.2(5) .
C9 C8 C7 C12 -1.3(6) .
C9 C8 C7 C5 177.8(3) .
C6 N1 C2 C3 -0.5(5) .
Zn1 N1 C2 C3 174.9(3) .
C6 N1 C2 C1 178.7(3) .
Zn1 N1 C2 C1 -5.9(4) .
C4 C3 C2 N1 0.3(5) .
C4 C3 C2 C1 -178.8(3) .
C8 C9 C10 C11 0.7(6) .
C12 C11 C10 C9 -1.1(5) .
C13 C11 C10 C9 178.1(3) .
C8 C7 C12 C11 0.8(5) .
C5 C7 C12 C11 -178.2(3) .
C10 C11 C12 C7 0.4(5) .
C13 C11 C12 C7 -178.9(3) .
N1 C6 C5 C4 -0.5(5) .
N1 C6 C5 C7 178.0(3) .
C3 C4 C5 C6 0.2(5) .
C3 C4 C5 C7 -178.2(3) .
C8 C7 C5 C6 -138.5(4) .
C12 C7 C5 C6 40.5(5) .
C8 C7 C5 C4 39.8(5) .
C12 C7 C5 C4 -141.1(4) .
Zn1 O1 C1 O2 -56.0(5) 2_656
Zn1 O1 C1 C2 124.1(3) 2_656
Zn1 O2 C1 O1 -169.6(3) .
Zn1 O2 C1 C2 10.2(4) .
N1 C2 C1 O1 177.1(3) .
C3 C2 C1 O1 -3.7(5) .
N1 C2 C1 O2 -2.7(5) .
C3 C2 C1 O2 176.5(3) .
